data_2210198
loop_
_publ_author_name
'Lavy, Tali'
'Kaftory, Menahem'

_publ_section_title
;
 Inclusion compound 2-pyridone--1,1-bis(4-hydroxyphenyl)cyclohexane
 (1/1)
;
_journal_coeditor_code CV2099
_journal_issue 9
_journal_name_full 'Acta Crystallographica Section E'
_journal_page_first o3977
_journal_page_last o3978
_journal_paper_doi 10.1107/S1600536806032752
_journal_volume 62
_journal_year 2006
_chemical_formula_iupac 'C5 H5 N O. C18 H20 O2'
_chemical_formula_moiety 'C5 H5 N O. C18 H20 O2'
_chemical_formula_sum 'C23 H25 N O3'
_chemical_formula_weight 363.44
_chemical_name_systematic
;
2-pyridone--1,1'-bis(4-hydroxyphenyl)cyclohexane (1/1)
;
_space_group_IT_number 2
_symmetry_cell_setting triclinic
_symmetry_space_group_name_Hall '-P 1'
_symmetry_space_group_name_H-M 'P -1'
_atom_sites_solution_hydrogens geom
_atom_sites_solution_primary direct
_atom_sites_solution_secondary difmap
_audit_creation_method SHELXL-97
_cell_angle_alpha 103.1470(14)
_cell_angle_beta 96.5620(14)
_cell_angle_gamma 104.143(3)
_cell_formula_units_Z 2
_cell_length_a 6.2860(2)
_cell_length_b 10.6530(4)
_cell_length_c 15.2150(6)
_cell_measurement_reflns_used 9892
_cell_measurement_temperature 293(2)
_cell_measurement_theta_max 25.05
_cell_measurement_theta_min 1.40
_cell_volume 946.40(6)
_computing_cell_refinement 'DENZO--SMN (Otwinowski & Minor, 1997)'
_computing_data_collection 'COLLECT (Nonius, 2000)'
_computing_data_reduction DENZO--SMN
_computing_molecular_graphics
;
ORTEP-3 (Farrugia, 1997) and MERCURY (Macrae <i>et al.</i>,
2006)
;
_computing_publication_material SHELXL97
_computing_structure_refinement 'SHELXL97 (Sheldrick, 1997)'
_computing_structure_solution 'SHELXS97 (Sheldrick, 1997)'
_diffrn_ambient_temperature 293(2)
_diffrn_measured_fraction_theta_full 0.999
_diffrn_measured_fraction_theta_max 0.999
_diffrn_measurement_device_type 'Nonius KappaCCD'
_diffrn_measurement_method CCD
_diffrn_radiation_monochromator graphite
_diffrn_radiation_source 'fine-focus sealed tube'
_diffrn_radiation_type MoK\a
_diffrn_radiation_wavelength 0.71073
_diffrn_reflns_av_R_equivalents 0.0603
_diffrn_reflns_av_sigmaI/netI 0.0631
_diffrn_reflns_limit_h_max 7
_diffrn_reflns_limit_h_min -7
_diffrn_reflns_limit_k_max 12
_diffrn_reflns_limit_k_min -12
_diffrn_reflns_limit_l_max 18
_diffrn_reflns_limit_l_min -18
_diffrn_reflns_number 9892
_diffrn_reflns_theta_full 25.05
_diffrn_reflns_theta_max 25.05
_diffrn_reflns_theta_min 1.40
_diffrn_standards_decay_% 0
_diffrn_standards_interval_count 0
_diffrn_standards_number 0
_exptl_absorpt_coefficient_mu 0.084
_exptl_absorpt_correction_type none
_exptl_absorpt_process_details none
_exptl_crystal_colour colourless
_exptl_crystal_density_diffrn 1.275
_exptl_crystal_density_method 'not measured'
_exptl_crystal_description prism
_exptl_crystal_F_000 388
_exptl_crystal_size_max 0.20
_exptl_crystal_size_mid 0.20
_exptl_crystal_size_min 0.10
_refine_diff_density_max 0.200
_refine_diff_density_min -0.202
_refine_ls_extinction_coef 0.050(5)
_refine_ls_extinction_expression Fc^*^=kFc[1+0.001xFc^2^\l^3^/sin(2\q)]^-1/4^
_refine_ls_extinction_method SHELXL97
_refine_ls_goodness_of_fit_ref 1.010
_refine_ls_hydrogen_treatment constr
_refine_ls_matrix_type full
_refine_ls_number_parameters 246
_refine_ls_number_reflns 3356
_refine_ls_number_restraints 0
_refine_ls_restrained_S_all 1.010
_refine_ls_R_factor_all 0.0847
_refine_ls_R_factor_gt 0.0459
_refine_ls_shift/su_max 0.000
_refine_ls_shift/su_mean 0.000
_refine_ls_structure_factor_coef Fsqd
_refine_ls_weighting_details 'calc w=1/[\s^2^(Fo^2^)+(0.0596P)^2^] where P=(Fo^2^+2Fc^2^)/3'
_refine_ls_weighting_scheme calc
_refine_ls_wR_factor_gt 0.1076
_refine_ls_wR_factor_ref 0.1216
_reflns_number_gt 2115
_reflns_number_total 3356
_reflns_threshold_expression I>2\s(I)
_cod_data_source_file cv2099.cif
_cod_data_source_block I
_cod_database_code 2210198
_cod_database_fobs_code 2210198

loop_
_symmetry_equiv_pos_as_xyz
'x, y, z'
'-x, -y, -z'

loop_
_atom_site_type_symbol
_atom_site_label
_atom_site_fract_x
_atom_site_fract_y
_atom_site_fract_z
_atom_site_U_iso_or_equiv
_atom_site_adp_type
_atom_site_calc_flag
_atom_site_refinement_flags
_atom_site_occupancy
O O1 0.6121(2) -0.23949(14) 0.14288(10) 0.0542(4) Uani d . 1
H H1O1 0.4985 -0.2622 0.1040 0.065 Uiso calc R 1
O O2 0.9247(2) 0.62741(15) 0.17837(10) 0.0540(4) Uani d . 1
H H1O2 0.8275 0.6643 0.1687 0.065 Uiso calc R 1
O O3 0.7461(2) 0.36507(15) -0.01451(10) 0.0549(4) Uani d . 1
N N1 1.1027(3) 0.3696(2) 0.03353(11) 0.0488(5) Uani d . 1
H H1N1 1.1469 0.4433 0.0182 0.074(8) Uiso calc R 1
C C1 0.6896(3) 0.26243(18) 0.39889(13) 0.0337(4) Uani d . 1
C C2 0.8791(3) 0.30150(19) 0.48294(13) 0.0367(5) Uani d . 1
H H2A 1.0158 0.2948 0.4624 0.044 Uiso d R 1
H H2B 0.8966 0.3922 0.5170 0.044 Uiso d R 1
C C3 0.8365(3) 0.2141(2) 0.54912(13) 0.0420(5) Uani d . 1
H H3A 0.8281 0.1234 0.5180 0.050 Uiso d R 1
H H3B 0.9561 0.2463 0.6010 0.050 Uiso d R 1
C C4 0.6190(3) 0.2156(2) 0.58283(15) 0.0497(6) Uani d . 1
H H4A 0.5885 0.1520 0.6187 0.060 Uiso d R 1
H H4B 0.6313 0.3037 0.6200 0.060 Uiso d R 1
C C5 0.4272(3) 0.1781(2) 0.50232(14) 0.0468(6) Uani d . 1
H H5A 0.2939 0.1853 0.5257 0.056 Uiso d R 1
H H5B 0.4079 0.0870 0.4687 0.056 Uiso d R 1
C C6 0.4751(3) 0.2685(2) 0.43850(13) 0.0394(5) Uani d . 1
H H6A 0.4917 0.3589 0.4729 0.047 Uiso d R 1
H H6B 0.3500 0.2412 0.3891 0.047 Uiso d R 1
C C7 0.6629(3) 0.12289(18) 0.33472(12) 0.0327(4) Uani d . 1
C C8 0.8316(3) 0.05967(19) 0.33388(13) 0.0403(5) Uani d . 1
H H8 0.9658 0.0989 0.3789 0.048 Uiso d R 1
C C9 0.8119(3) -0.0610(2) 0.27003(14) 0.0424(5) Uani d . 1
H H9 0.9320 -0.1019 0.2706 0.051 Uiso d R 1
C C10 0.6203(3) -0.12135(19) 0.20513(13) 0.0380(5) Uani d . 1
C C11 0.4478(3) -0.0628(2) 0.20542(13) 0.0433(5) Uani d . 1
H H11 0.3136 -0.1052 0.1607 0.052 Uiso d R 1
C C12 0.4706(3) 0.0578(2) 0.26915(14) 0.0414(5) Uani d . 1
H H12 0.3485 0.0970 0.2671 0.050 Uiso d R 1
C C13 0.7450(3) 0.36450(19) 0.34149(13) 0.0339(4) Uani d . 1
C C14 0.6130(3) 0.4458(2) 0.32356(14) 0.0410(5) Uani d . 1
H H14 0.4787 0.4407 0.3486 0.049 Uiso d R 1
C C15 0.6692(3) 0.5346(2) 0.26960(14) 0.0430(5) Uani d . 1
H H15 0.5745 0.5895 0.2579 0.052 Uiso d R 1
C C16 0.8604(3) 0.5432(2) 0.23291(13) 0.0382(5) Uani d . 1
C C17 0.9965(3) 0.4646(2) 0.25066(13) 0.0412(5) Uani d . 1
H H17 1.1329 0.4712 0.2271 0.049 Uiso d R 1
C C18 0.9383(3) 0.3769(2) 0.30323(13) 0.0387(5) Uani d . 1
H H18 1.0306 0.3205 0.3146 0.046 Uiso d R 1
C C19 0.8804(3) 0.3106(2) 0.01939(14) 0.0475(5) Uani d . 1
C C20 0.8165(4) 0.1892(3) 0.04491(17) 0.0639(7) Uani d . 1
H H20 0.6608 0.1428 0.0351 0.077 Uiso d R 1
C C21 0.9720(6) 0.1390(3) 0.08218(19) 0.0791(8) Uani d . 1
H H21 0.9296 0.0583 0.1018 0.095 Uiso d R 1
C C22 1.1993(5) 0.2037(3) 0.09534(18) 0.0759(8) Uani d . 1
H H22 1.3088 0.1663 0.1205 0.091 Uiso d R 1
C C23 1.2602(4) 0.3197(3) 0.07050(16) 0.0608(7) Uani d . 1
H H23 1.4150 0.3671 0.0785 0.073 Uiso d R 1

loop_
_atom_site_aniso_label
_atom_site_aniso_U_11
_atom_site_aniso_U_22
_atom_site_aniso_U_33
_atom_site_aniso_U_12
_atom_site_aniso_U_13
_atom_site_aniso_U_23
O1 0.0608(9) 0.0438(9) 0.0482(9) 0.0216(7) -0.0078(6) -0.0059(7)
O2 0.0660(9) 0.0523(10) 0.0582(10) 0.0242(7) 0.0243(7) 0.0285(8)
O3 0.0473(8) 0.0508(10) 0.0573(10) 0.0079(7) -0.0007(7) 0.0074(8)
N1 0.0495(11) 0.0529(13) 0.0430(11) 0.0148(9) 0.0058(8) 0.0118(9)
C1 0.0327(9) 0.0287(11) 0.0383(11) 0.0071(8) 0.0069(7) 0.0078(9)
C2 0.0347(10) 0.0321(11) 0.0389(11) 0.0066(8) 0.0036(8) 0.0051(9)
C3 0.0456(11) 0.0406(12) 0.0374(12) 0.0096(9) 0.0037(8) 0.0101(10)
C4 0.0570(12) 0.0491(14) 0.0456(13) 0.0141(10) 0.0160(10) 0.0149(11)
C5 0.0395(11) 0.0502(14) 0.0552(14) 0.0115(9) 0.0175(9) 0.0190(11)
C6 0.0352(10) 0.0385(12) 0.0454(12) 0.0109(8) 0.0105(8) 0.0106(10)
C7 0.0322(9) 0.0303(11) 0.0348(11) 0.0074(8) 0.0049(7) 0.0090(9)
C8 0.0340(10) 0.0380(12) 0.0439(12) 0.0097(9) -0.0002(8) 0.0049(10)
C9 0.0399(11) 0.0397(13) 0.0463(13) 0.0159(9) 0.0026(9) 0.0063(10)
C10 0.0484(11) 0.0281(11) 0.0352(11) 0.0117(9) 0.0044(8) 0.0043(9)
C11 0.0404(10) 0.0441(13) 0.0393(12) 0.0110(9) -0.0044(8) 0.0056(10)
C12 0.0384(10) 0.0432(13) 0.0426(12) 0.0160(9) 0.0016(8) 0.0087(10)
C13 0.0344(9) 0.0296(11) 0.0356(11) 0.0085(8) 0.0051(7) 0.0058(8)
C14 0.0353(10) 0.0398(12) 0.0515(13) 0.0132(9) 0.0113(8) 0.0147(10)
C15 0.0436(11) 0.0383(12) 0.0535(13) 0.0179(9) 0.0107(9) 0.0168(11)
C16 0.0478(11) 0.0303(11) 0.0346(11) 0.0077(9) 0.0090(8) 0.0075(9)
C17 0.0423(10) 0.0434(13) 0.0417(12) 0.0162(9) 0.0136(8) 0.0113(10)
C18 0.0410(10) 0.0398(12) 0.0410(12) 0.0180(9) 0.0108(8) 0.0130(10)
C19 0.0520(13) 0.0451(14) 0.0381(12) 0.0086(10) 0.0051(9) 0.0034(10)
C20 0.0742(16) 0.0525(16) 0.0605(16) 0.0109(13) 0.0103(12) 0.0144(13)
C21 0.122(2) 0.0594(19) 0.0675(19) 0.0313(17) 0.0307(16) 0.0254(15)
C22 0.104(2) 0.085(2) 0.0601(17) 0.0548(18) 0.0181(15) 0.0292(16)
C23 0.0617(14) 0.0782(19) 0.0472(15) 0.0310(13) 0.0083(11) 0.0146(14)

loop_
_atom_type_symbol
_atom_type_description
_atom_type_scat_dispersion_real
_atom_type_scat_dispersion_imag
_atom_type_scat_source
C C 0.0033 0.0016 'International Tables Vol C Tables 4.2.6.8 and 6.1.1.4'
H H 0.0000 0.0000 'International Tables Vol C Tables 4.2.6.8 and 6.1.1.4'
O O 0.0106 0.0060 'International Tables Vol C Tables 4.2.6.8 and 6.1.1.4'
N N 0.0061 0.0033 'International Tables Vol C Tables 4.2.6.8 and 6.1.1.4'

loop_
_geom_angle_atom_site_label_1
_geom_angle_atom_site_label_2
_geom_angle_atom_site_label_3
_geom_angle
C10 O1 H1O1 109.5
C16 O2 H1O2 109.5
C7 C1 C13 106.69(14)
C7 C1 C2 113.08(14)
C13 C1 C2 108.72(14)
C7 C1 C6 111.33(14)
C13 C1 C6 111.28(15)
C2 C1 C6 105.78(15)
C3 C2 C1 113.95(15)
C3 C2 H2A 107.7
C1 C2 H2A 109.5
C3 C2 H2B 107.0
C1 C2 H2B 109.1
H2A C2 H2B 109.5
C4 C3 C2 111.22(17)
C4 C3 H3A 108.6
C2 C3 H3A 109.0
C4 C3 H3B 108.8
C2 C3 H3B 109.8
H3A C3 H3B 109.5
C3 C4 C5 110.68(16)
C3 C4 H4A 109.2
C5 C4 H4A 109.0
C3 C4 H4B 109.5
C5 C4 H4B 109.0
H4A C4 H4B 109.5
C6 C5 C4 111.37(16)
C6 C5 H5A 110.0
C4 C5 H5A 108.7
C6 C5 H5B 109.0
C4 C5 H5B 108.2
H5A C5 H5B 109.5
C5 C6 C1 112.61(15)
C5 C6 H6A 107.8
C1 C6 H6A 109.1
C5 C6 H6B 108.3
C1 C6 H6B 109.4
H6A C6 H6B 109.5
C8 C7 C12 116.35(18)
C8 C7 C1 122.81(15)
C12 C7 C1 120.68(15)
C7 C8 C9 122.02(17)
C7 C8 H8 119.6
C9 C8 H8 118.3
C10 C9 C8 119.98(17)
C10 C9 H9 119.8
C8 C9 H9 120.2
C11 C10 C9 119.43(18)
C11 C10 O1 123.29(17)
C9 C10 O1 117.27(16)
C10 C11 C12 119.85(17)
C10 C11 H11 119.5
C12 C11 H11 120.6
C11 C12 C7 122.34(17)
C11 C12 H12 118.0
C7 C12 H12 119.6
C14 C13 C18 116.37(17)
C14 C13 C1 124.31(16)
C18 C13 C1 119.32(16)
C13 C14 C15 121.85(17)
C13 C14 H14 119.1
C15 C14 H14 119.0
C16 C15 C14 119.90(18)
C16 C15 H15 119.9
C14 C15 H15 120.2
C15 C16 O2 122.97(17)
C15 C16 C17 119.46(18)
O2 C16 C17 117.57(16)
C18 C17 C16 120.03(17)
C18 C17 H17 119.4
C16 C17 H17 120.6
C17 C18 C13 122.39(17)
C17 C18 H18 120.3
C13 C18 H18 117.3
C19 N1 C23 124.1(2)
C19 N1 H1N1 118.0
C23 N1 H1N1 118.0
O3 C19 N1 119.7(2)
O3 C19 C20 124.6(2)
N1 C19 C20 115.8(2)
C21 C20 C19 120.6(2)
C21 C20 H20 120.6
C19 C20 H20 118.8
C20 C21 C22 121.4(3)
C20 C21 H21 121.1
C22 C21 H21 117.5
C23 C22 C21 117.9(2)
C23 C22 H22 121.2
C21 C22 H22 120.9
C22 C23 N1 120.2(2)
C22 C23 H23 120.3
N1 C23 H23 119.5

loop_
_geom_bond_atom_site_label_1
_geom_bond_atom_site_label_2
_geom_bond_distance
O1 C10 1.378(2)
O1 H1O1 0.8200
O2 C16 1.376(2)
O2 H1O2 0.8200
O3 C19 1.261(2)
N1 C19 1.354(3)
N1 C23 1.359(3)
N1 H1N1 0.8600
C1 C7 1.540(2)
C1 C13 1.544(3)
C1 C2 1.548(2)
C1 C6 1.547(2)
C2 C3 1.523(3)
C2 H2A 0.9600
C2 H2B 0.9600
C3 C4 1.517(3)
C3 H3A 0.9600
C3 H3B 0.9600
C4 C5 1.523(3)
C4 H4A 0.9600
C4 H4B 0.9599
C5 C6 1.521(3)
C5 H5A 0.9600
C5 H5B 0.9600
C6 H6A 0.9601
C6 H6B 0.9599
C7 C8 1.388(2)
C7 C12 1.392(3)
C8 C9 1.392(3)
C8 H8 0.9600
C9 C10 1.378(3)
C9 H9 0.9600
C10 C11 1.377(3)
C11 C12 1.387(3)
C11 H11 0.9600
C12 H12 0.9600
C13 C14 1.386(3)
C13 C18 1.397(2)
C14 C15 1.397(3)
C14 H14 0.9601
C15 C16 1.374(2)
C15 H15 0.9600
C16 C17 1.381(3)
C17 C18 1.373(3)
C17 H17 0.9600
C18 H18 0.9600
C19 C20 1.412(3)
C20 C21 1.353(4)
C20 H20 0.9599
C21 C22 1.396(4)
C21 H21 0.9601
C22 C23 1.353(4)
C22 H22 0.9600
C23 H23 0.9599

loop_
_geom_hbond_atom_site_label_D
_geom_hbond_atom_site_label_H
_geom_hbond_atom_site_label_A
_geom_hbond_site_symmetry_A
_geom_hbond_distance_DH
_geom_hbond_distance_HA
_geom_hbond_distance_DA
_geom_hbond_angle_DHA
O1 H1O1 O3 2_655 0.82 1.85 2.648(2) 162
O2 H1O2 O1 1_565 0.82 1.94 2.762(2) 176
N1 H1N1 O3 2_765 0.86 2.00 2.846(3) 166

loop_
_geom_torsion_atom_site_label_1
_geom_torsion_atom_site_label_2
_geom_torsion_atom_site_label_3
_geom_torsion_atom_site_label_4
_geom_torsion
C7 C1 C2 C3 -65.8(2)
C13 C1 C2 C3 175.87(15)
C6 C1 C2 C3 56.3(2)
C1 C2 C3 C4 -56.6(2)
C2 C3 C4 C5 53.5(2)
C3 C4 C5 C6 -55.1(2)
C4 C5 C6 C1 58.9(2)
C7 C1 C6 C5 66.2(2)
C13 C1 C6 C5 -174.91(16)
C2 C1 C6 C5 -57.0(2)
C13 C1 C7 C8 98.92(19)
C2 C1 C7 C8 -20.6(2)
C6 C1 C7 C8 -139.49(18)
C13 C1 C7 C12 -76.3(2)
C2 C1 C7 C12 164.25(16)
C6 C1 C7 C12 45.3(2)
C12 C7 C8 C9 1.1(3)
C1 C7 C8 C9 -174.27(17)
C7 C8 C9 C10 -0.1(3)
C8 C9 C10 C11 -1.4(3)
C8 C9 C10 O1 178.97(17)
C9 C10 C11 C12 1.8(3)
O1 C10 C11 C12 -178.62(19)
C10 C11 C12 C7 -0.7(3)
C8 C7 C12 C11 -0.7(3)
C1 C7 C12 C11 174.76(17)
C7 C1 C13 C14 118.32(19)
C2 C1 C13 C14 -119.4(2)
C6 C1 C13 C14 -3.3(3)
C7 C1 C13 C18 -60.9(2)
C2 C1 C13 C18 61.4(2)
C6 C1 C13 C18 177.51(16)
C18 C13 C14 C15 0.5(3)
C1 C13 C14 C15 -178.72(18)
C13 C14 C15 C16 -0.2(3)
C14 C15 C16 O2 179.29(19)
C14 C15 C16 C17 -0.6(3)
C15 C16 C17 C18 1.2(3)
O2 C16 C17 C18 -178.77(18)
C16 C17 C18 C13 -0.9(3)
C14 C13 C18 C17 0.1(3)
C1 C13 C18 C17 179.30(18)
C23 N1 C19 O3 179.27(19)
C23 N1 C19 C20 -0.6(3)
O3 C19 C20 C21 -179.0(2)
N1 C19 C20 C21 0.9(3)
C19 C20 C21 C22 -1.0(4)
C20 C21 C22 C23 0.7(4)
C21 C22 C23 N1 -0.4(4)
C19 N1 C23 C22 0.4(3)

loop_
_cod_related_entry_id
_cod_related_entry_database
_cod_related_entry_code
1 ChemSpider 21127522
